data_9013778
loop_
_publ_author_name
'Grey, I. E.'
'Mumme, W. G.'
'Bordet, P.'

_publ_section_title
;
 A new crystal-chemical variation of the alunite-type structure
 in monoclinic PbZn0.5Fe3(AsO4)2(OH)6
;
_journal_name_full 'The Canadian Mineralogist'
_journal_page_first 1355
_journal_page_last 1364
_journal_paper_doi 10.3749/canmin.46.5.1355
_journal_volume 46
_journal_year 2008
_chemical_compound_source 'Broken Hill, Australia'
_chemical_formula_sum 'As2 Fe3 H6 O14 Pb Zn0.438'
_chemical_name_mineral Kolitschite
_space_group_IT_number 15
_symmetry_space_group_name_Hall '-C 2yc'
_symmetry_space_group_name_H-M 'C 1 2/c 1'
_cell_angle_alpha 90
_cell_angle_beta 110.681
_cell_angle_gamma 90
_cell_formula_units_Z 16
_cell_length_a 25.8898
_cell_length_b 14.8753
_cell_length_c 12.1700
_cell_volume 4384.875
_database_code_amcsd 0006197
_exptl_crystal_density_diffrn 4.746
_cod_original_formula_sum 'Pb Zn.438 Fe3 As2 O14 H6'
_cod_database_code 9013778

loop_
_space_group_symop_operation_xyz
x,y,z
1/2+x,1/2+y,z
x,-y,1/2+z
1/2+x,1/2-y,1/2+z
-x,y,1/2-z
1/2-x,1/2+y,1/2-z
-x,-y,-z
1/2-x,1/2-y,-z

loop_
_atom_site_aniso_label
_atom_site_aniso_U_11
_atom_site_aniso_U_22
_atom_site_aniso_U_33
_atom_site_aniso_U_12
_atom_site_aniso_U_13
_atom_site_aniso_U_23
Pb1 0.03250 0.06350 0.01810 -0.01240 0.00180 0.00330
Pb2 0.02460 0.05200 0.01850 -0.00200 0.00110 0.00260
Zn1 0.00900 0.04700 0.00700 0.00110 0.00380 0.00010
Zn2 0.01600 0.13000 0.01200 0.00200 0.00200 0.00900

loop_
_atom_site_label
_atom_site_fract_x
_atom_site_fract_y
_atom_site_fract_z
_atom_site_occupancy
_atom_site_U_iso_or_equiv
_atom_site_type_symbol
_atom_site_attached_hydrogens
Pb1 0.61159 0.11420 0.99550 1.00000 0.04000 Pb 0
Pb2 0.60614 0.63451 0.00350 1.00000 0.03340 Pb 0
Zn1 0.78368 0.87240 0.25700 0.70000 0.02050 Zn 0
Zn2 0.71580 0.87600 0.24300 0.17700 0.05500 Zn 0
Fe1 0.74873 0.62470 0.24300 1.00000 0.01210 Fe 0
Fe2 0.62168 0.49720 0.75470 1.00000 0.00770 Fe 0
Fe3 0.00000 0.12420 0.75000 1.00000 0.00680 Fe 0
Fe4 0.00000 0.37430 0.25000 1.00000 0.00670 Fe 0
Fe5 0.37592 0.75080 0.24290 1.00000 0.00810 Fe 0
Fe6 0.12343 0.50100 0.25240 1.00000 0.00710 Fe 0
Fe7 0.87789 0.74670 0.24730 1.00000 0.00890 Fe 0
As1 0.04625 0.37548 0.02730 1.00000 0.00670 As 0
As2 0.70550 0.37440 0.96490 1.00000 0.00910 As 0
As3 0.29788 0.12454 0.03080 1.00000 0.00880 As 0
As4 0.04865 0.87495 0.02930 1.00000 0.00740 As 0
O1 0.02120 0.37440 0.88360 1.00000 0.00700 O 0
O2 0.49370 0.12370 0.58010 1.00000 0.00900 O 0
O3 0.41460 0.78240 0.41620 1.00000 0.01000 O 0
O4 0.91310 0.53280 0.91640 1.00000 0.01000 O 0
O5 0.26510 0.37570 0.39020 1.00000 0.01900 O 0
O6 0.74350 0.87480 0.58830 1.00000 0.01300 O 0
O7 0.83480 0.78220 0.57910 1.00000 0.00900 O 0
O8 0.83550 0.96720 0.58010 1.00000 0.01300 O 0
O9 0.72270 0.87500 0.11510 1.00000 0.02700 O 0
O10 0.83700 0.46820 0.57980 1.00000 0.01000 O 0
O11 0.74320 0.37570 0.57660 1.00000 0.01200 O 0
O12 0.33690 0.21800 0.08120 1.00000 0.01000 O 0
O13 0.97610 0.12530 0.11480 1.00000 0.01000 O 0
O14 0.08750 0.03150 0.58530 1.00000 0.01100 O 0
O15 0.08900 0.21590 0.58540 1.00000 0.01000 O 0
O16 0.99530 0.12720 0.58180 1.00000 0.00900 O 0
O-H17 0.31290 0.71690 0.29830 1.00000 0.01100 O 1
O-H18 0.18850 0.53310 0.20630 1.00000 0.01200 O 1
O-H19 0.18950 0.02520 0.20090 1.00000 0.01100 O 1
O-H20 0.30790 0.22630 0.28860 1.00000 0.01100 O 1
O-H21 0.05890 0.97130 0.30190 1.00000 0.00600 O 1
O-H22 0.59140 0.37400 0.70510 1.00000 0.00700 O 1
O-H23 0.15340 0.12560 0.80140 1.00000 0.01500 O 1
O-H24 0.94130 0.21990 0.69930 1.00000 0.00700 O 1
O-H25 0.94000 0.28080 0.19800 1.00000 0.00700 O 1
O-H26 0.05950 0.47110 0.30040 1.00000 0.00700 O 1
O-H27 0.84900 0.62500 0.70290 1.00000 0.01200 O 1
O-H28 0.09240 0.62440 0.20320 1.00000 0.00700 O 1

loop_
_cod_changelog_entry_id
_cod_changelog_entry_author
_cod_changelog_entry_date
_cod_changelog_entry_text
1
;cod-tools version 3.8.0
Id: cif_guess_AMCSD_atom_types 9581 2023-05-17 12:35:41Z saulius
;
2023-05-21T08:54:39+03:00
;Derived atom types and hydrogen counts
from atom names that follow the AMCSD naming convention
(Wat == water, O-H == hydroxyl).
;

loop_
_cod_related_entry_id
_cod_related_entry_database
_cod_related_entry_code
1 AMCSD 0006197
